data_7101475
loop_
_publ_author_name
D.D'Souza
T.J.J.Muller
F.Rominger

_publ_section_title
;
Coupling-Isomerization-Claisen Sequences - Mechanistic Dichotomies in
Hetero Domino Reactions
;
_journal_issue 39
_journal_name_full 'Chemical Communications'
_journal_paper_doi 10.1039/b609669g
_journal_year 2006
_chemical_formula_sum 'C36 H28 O3'
_chemical_formula_weight 508.58
_chemical_name_common 'in paper 7a'
_chemical_name_systematic
;
?
;
_space_group_IT_number 14
_symmetry_cell_setting monoclinic
_symmetry_space_group_name_Hall '-P 2ybc'
_symmetry_space_group_name_H-M 'P 1 21/c 1'
_atom_sites_solution_hydrogens geom
_atom_sites_solution_primary direct
_atom_sites_solution_secondary difmap
_audit_creation_method SHELXL-97
_cell_angle_alpha 90.00
_cell_angle_beta 99.91(1)
_cell_angle_gamma 90.00
_cell_formula_units_Z 4
_cell_length_a 8.905(4)
_cell_length_b 30.80(1)
_cell_length_c 10.012(5)
_cell_measurement_reflns_used 1564
_cell_measurement_temperature 200(2)
_cell_measurement_theta_max 21.12
_cell_measurement_theta_min 2.64
_cell_volume 2705(2)
_computing_cell_refinement 'Bruker SMART'
_computing_data_collection 'Bruker SMART'
_computing_data_reduction 'Bruker SAINT'
_computing_molecular_graphics 'Bruker SHELXTL'
_computing_publication_material 'Bruker SHELXTL'
_computing_structure_refinement 'SHELXL-97 (Sheldrick, 1997)'
_computing_structure_solution 'SHELXS-97 (Sheldrick, 1990)'
_diffrn_ambient_temperature 200(2)
_diffrn_measured_fraction_theta_full 0.985
_diffrn_measured_fraction_theta_max 0.985
_diffrn_measurement_device_type 'CCD area detector'
_diffrn_measurement_method 'phi and omega scans'
_diffrn_radiation_monochromator graphite
_diffrn_radiation_source 'fine-focus sealed tube'
_diffrn_radiation_type MoK\a
_diffrn_radiation_wavelength 0.71073
_diffrn_reflns_av_R_equivalents 0.1048
_diffrn_reflns_av_sigmaI/netI 0.0674
_diffrn_reflns_limit_h_max 8
_diffrn_reflns_limit_h_min -8
_diffrn_reflns_limit_k_max 30
_diffrn_reflns_limit_k_min -30
_diffrn_reflns_limit_l_max 9
_diffrn_reflns_limit_l_min -9
_diffrn_reflns_number 14007
_diffrn_reflns_theta_full 20.81
_diffrn_reflns_theta_max 20.81
_diffrn_reflns_theta_min 2.45
_exptl_absorpt_coefficient_mu 0.078
_exptl_absorpt_correction_T_max 0.9922
_exptl_absorpt_correction_T_min 0.9815
_exptl_absorpt_correction_type multi-scan
_exptl_absorpt_process_details 'Blessing, Acta Cryst. (1995) A51 33-38.'
_exptl_crystal_colour colorless
_exptl_crystal_density_diffrn 1.249
_exptl_crystal_density_meas 0
_exptl_crystal_density_method 'not measured'
_exptl_crystal_description irregular
_exptl_crystal_F_000 1072
_exptl_crystal_size_max 0.24
_exptl_crystal_size_mid 0.14
_exptl_crystal_size_min 0.10
_refine_diff_density_max 0.175
_refine_diff_density_min -0.171
_refine_diff_density_rms 0.039
_refine_ls_extinction_method none
_refine_ls_goodness_of_fit_ref 0.908
_refine_ls_hydrogen_treatment refall
_refine_ls_matrix_type full
_refine_ls_number_parameters 464
_refine_ls_number_reflns 2777
_refine_ls_number_restraints 0
_refine_ls_restrained_S_all 0.908
_refine_ls_R_factor_all 0.0737
_refine_ls_R_factor_gt 0.0472
_refine_ls_shift/su_max 0.001
_refine_ls_shift/su_mean 0.000
_refine_ls_structure_factor_coef Fsqd
_refine_ls_weighting_details 'calc w=1/[\s^2^(Fo^2^)+(0.0748P)^2^+0.0000P] where P=(Fo^2^+2Fc^2^)/3'
_refine_ls_weighting_scheme calc
_refine_ls_wR_factor_gt 0.1082
_refine_ls_wR_factor_ref 0.1206
_reflns_number_gt 1933
_reflns_number_total 2777
_reflns_threshold_expression >2sigma(I)
_cod_data_source_file b609669g.txt
_cod_original_sg_symbol_H-M P2(1)/c
_cod_database_code 7101475

loop_
_symmetry_equiv_pos_as_xyz
'x, y, z'
'-x, y+1/2, -z+1/2'
'-x, -y, -z'
'x, -y-1/2, z-1/2'

loop_
_atom_site_label
_atom_site_type_symbol
_atom_site_fract_x
_atom_site_fract_y
_atom_site_fract_z
_atom_site_U_iso_or_equiv
_atom_site_adp_type
_atom_site_occupancy
_atom_site_symmetry_multiplicity
_atom_site_calc_flag
O1 O 1.1064(3) 0.60071(7) 1.2654(2) 0.0484(6) Uani 1 1 d
O2 O 1.1361(3) 0.64813(7) 0.9595(2) 0.0484(7) Uani 1 1 d
O3 O 1.1984(3) 0.49026(7) 0.5771(2) 0.0652(8) Uani 1 1 d
C1 C 1.0570(4) 0.63773(11) 1.2467(3) 0.0363(8) Uani 1 1 d
C2 C 0.9295(4) 0.64657(11) 1.1280(3) 0.0354(8) Uani 1 1 d
C3 C 0.9184(4) 0.61266(10) 1.0149(3) 0.0356(8) Uani 1 1 d
C4 C 1.0540(4) 0.61586(11) 0.9406(3) 0.0381(8) Uani 1 1 d
C5 C 0.7480(4) 0.61734(9) 0.9350(3) 0.0374(8) Uani 1 1 d
C11 C 0.7705(4) 0.64446(9) 1.1629(3) 0.0379(8) Uani 1 1 d
C12 C 0.7219(4) 0.65713(11) 1.2815(4) 0.0456(10) Uani 1 1 d
C13 C 0.5696(5) 0.65077(12) 1.2917(4) 0.0562(11) Uani 1 1 d
C14 C 0.4691(5) 0.63319(12) 1.1865(4) 0.0584(11) Uani 1 1 d
C15 C 0.5177(4) 0.62075(11) 1.0674(4) 0.0515(10) Uani 1 1 d
C16 C 0.6691(4) 0.62696(10) 1.0565(3) 0.0381(8) Uani 1 1 d
C21 C 1.1163(4) 0.67330(11) 1.3391(3) 0.0405(9) Uani 1 1 d
C22 C 1.2175(5) 0.66330(15) 1.4569(4) 0.0647(11) Uani 1 1 d
C23 C 1.2786(6) 0.6958(2) 1.5454(5) 0.0865(15) Uani 1 1 d
C24 C 1.2395(6) 0.73851(19) 1.5166(5) 0.0799(14) Uani 1 1 d
C25 C 1.1394(6) 0.74848(16) 1.4017(5) 0.0821(14) Uani 1 1 d
C26 C 1.0797(5) 0.71621(12) 1.3137(4) 0.0617(11) Uani 1 1 d
C31 C 0.7343(4) 0.65686(10) 0.8408(3) 0.0407(9) Uani 1 1 d
C32 C 0.6356(5) 0.69117(12) 0.8541(4) 0.0529(10) Uani 1 1 d
C33 C 0.6256(6) 0.72727(14) 0.7699(5) 0.0707(12) Uani 1 1 d
C34 C 0.7123(6) 0.72954(16) 0.6690(5) 0.0760(15) Uani 1 1 d
C35 C 0.8102(6) 0.69618(15) 0.6526(4) 0.0639(12) Uani 1 1 d
C36 C 0.8206(5) 0.65979(13) 0.7361(3) 0.0504(10) Uani 1 1 d
C41 C 0.6881(4) 0.57503(10) 0.8650(3) 0.0407(9) Uani 1 1 d
C42 C 0.6459(4) 0.57082(12) 0.7257(4) 0.0466(10) Uani 1 1 d
C43 C 0.6043(5) 0.53066(14) 0.6674(5) 0.0621(11) Uani 1 1 d
C44 C 0.5979(5) 0.49487(15) 0.7466(5) 0.0663(13) Uani 1 1 d
C45 C 0.6339(4) 0.49846(13) 0.8855(5) 0.0580(11) Uani 1 1 d
C46 C 0.6767(4) 0.53830(11) 0.9431(4) 0.0486(10) Uani 1 1 d
C51 C 1.0881(4) 0.58083(10) 0.8499(3) 0.0383(8) Uani 1 1 d
C52 C 1.0287(4) 0.53924(10) 0.8486(3) 0.0417(9) Uani 1 1 d
C53 C 1.0631(4) 0.50779(12) 0.7606(3) 0.0441(9) Uani 1 1 d
C54 C 1.1596(4) 0.51784(11) 0.6713(3) 0.0477(10) Uani 1 1 d
C55 C 1.2218(5) 0.55909(12) 0.6720(4) 0.0570(11) Uani 1 1 d
C56 C 1.1887(4) 0.58992(12) 0.7601(3) 0.0479(10) Uani 1 1 d
C57 C 1.1481(8) 0.44624(14) 0.5802(6) 0.0734(14) Uani 1 1 d
H2 H 0.947(3) 0.6760(9) 1.092(3) 0.032(8) Uiso 1 1 d
H3 H 0.922(3) 0.5843(9) 1.058(3) 0.034(8) Uiso 1 1 d
H12 H 0.793(4) 0.6674(9) 1.358(3) 0.040(9) Uiso 1 1 d
H13 H 0.544(4) 0.6577(9) 1.376(3) 0.049(10) Uiso 1 1 d
H14 H 0.365(5) 0.6269(11) 1.197(3) 0.073(12) Uiso 1 1 d
H15 H 0.444(4) 0.6091(9) 0.984(3) 0.053(10) Uiso 1 1 d
H22 H 1.249(5) 0.6316(14) 1.467(4) 0.094(14) Uiso 1 1 d
H23 H 1.340(5) 0.6884(14) 1.628(5) 0.101(16) Uiso 1 1 d
H24 H 1.274(5) 0.7606(14) 1.581(4) 0.101(15) Uiso 1 1 d
H25 H 1.118(6) 0.7792(17) 1.379(5) 0.126(19) Uiso 1 1 d
H26 H 1.000(5) 0.7243(13) 1.231(4) 0.091(14) Uiso 1 1 d
H32 H 0.575(4) 0.6899(11) 0.930(3) 0.067(12) Uiso 1 1 d
H33 H 0.557(5) 0.7521(14) 0.791(4) 0.102(15) Uiso 1 1 d
H34 H 0.710(5) 0.7555(15) 0.620(4) 0.094(15) Uiso 1 1 d
H35 H 0.875(4) 0.6985(10) 0.580(3) 0.060(11) Uiso 1 1 d
H36 H 0.895(4) 0.6342(10) 0.723(3) 0.052(10) Uiso 1 1 d
H42 H 0.651(3) 0.5952(10) 0.669(3) 0.049(10) Uiso 1 1 d
H43 H 0.573(4) 0.5296(11) 0.569(4) 0.073(12) Uiso 1 1 d
H44 H 0.572(4) 0.4688(11) 0.712(3) 0.052(10) Uiso 1 1 d
H45 H 0.625(4) 0.4755(12) 0.946(3) 0.064(12) Uiso 1 1 d
H46 H 0.701(3) 0.5406(9) 1.039(3) 0.048(10) Uiso 1 1 d
H52 H 0.959(3) 0.5320(9) 0.911(3) 0.043(9) Uiso 1 1 d
H53 H 1.021(3) 0.4803(10) 0.765(3) 0.039(9) Uiso 1 1 d
H55 H 1.286(4) 0.5652(10) 0.610(3) 0.063(11) Uiso 1 1 d
H56 H 1.240(4) 0.6206(11) 0.767(3) 0.057(10) Uiso 1 1 d
H57A H 1.189(5) 0.4329(13) 0.669(4) 0.091(15) Uiso 1 1 d
H57B H 1.176(5) 0.4327(13) 0.496(4) 0.097(14) Uiso 1 1 d
H57C H 1.044(6) 0.4470(16) 0.559(5) 0.11(2) Uiso 1 1 d

loop_
_atom_site_aniso_label
_atom_site_aniso_U_11
_atom_site_aniso_U_22
_atom_site_aniso_U_33
_atom_site_aniso_U_23
_atom_site_aniso_U_13
_atom_site_aniso_U_12
O1 0.0476(16) 0.0418(15) 0.0543(15) 0.0020(12) 0.0043(11) 0.0019(12)
O2 0.0495(16) 0.0403(14) 0.0604(16) -0.0046(11) 0.0234(12) -0.0106(13)
O3 0.091(2) 0.0448(17) 0.0716(17) -0.0099(13) 0.0489(16) -0.0004(14)
C1 0.035(2) 0.039(2) 0.037(2) -0.0014(17) 0.0150(17) -0.0016(17)
C2 0.034(2) 0.034(2) 0.040(2) -0.0011(16) 0.0099(17) -0.0028(16)
C3 0.035(2) 0.032(2) 0.041(2) -0.0026(17) 0.0102(16) -0.0037(16)
C4 0.041(2) 0.036(2) 0.039(2) 0.0078(16) 0.0125(17) 0.0021(18)
C5 0.037(2) 0.0369(19) 0.0396(19) -0.0035(16) 0.0101(16) -0.0016(16)
C11 0.039(2) 0.0386(19) 0.038(2) -0.0017(16) 0.0105(18) 0.0023(16)
C12 0.042(3) 0.050(2) 0.045(2) -0.0086(18) 0.009(2) 0.0000(18)
C13 0.048(3) 0.068(3) 0.057(3) -0.014(2) 0.023(2) -0.001(2)
C14 0.042(3) 0.067(3) 0.071(3) -0.013(2) 0.024(3) -0.004(2)
C15 0.042(3) 0.055(2) 0.058(3) -0.011(2) 0.010(2) -0.0026(19)
C16 0.034(2) 0.039(2) 0.041(2) -0.0021(16) 0.0088(18) 0.0031(16)
C21 0.040(2) 0.048(2) 0.035(2) -0.0049(17) 0.0099(17) 0.0003(17)
C22 0.073(3) 0.065(3) 0.052(3) -0.005(2) 0.000(2) -0.010(2)
C23 0.098(4) 0.098(5) 0.053(3) -0.011(3) -0.016(3) -0.023(3)
C24 0.089(4) 0.079(4) 0.069(4) -0.030(3) 0.006(3) -0.018(3)
C25 0.096(4) 0.062(3) 0.081(4) -0.026(3) -0.006(3) -0.001(3)
C26 0.066(3) 0.050(3) 0.063(3) -0.016(2) -0.006(2) 0.000(2)
C31 0.044(2) 0.037(2) 0.038(2) -0.0046(16) -0.0025(17) -0.0062(18)
C32 0.056(3) 0.045(2) 0.052(3) -0.005(2) -0.006(2) -0.003(2)
C33 0.080(3) 0.050(3) 0.072(3) 0.004(3) -0.015(3) 0.002(2)
C34 0.102(4) 0.047(3) 0.066(3) 0.015(3) -0.024(3) -0.016(3)
C35 0.078(3) 0.065(3) 0.042(3) 0.006(2) -0.005(2) -0.025(3)
C36 0.057(3) 0.051(2) 0.040(2) 0.002(2) 0.002(2) -0.010(2)
C41 0.036(2) 0.042(2) 0.046(2) -0.0096(18) 0.0130(17) -0.0044(16)
C42 0.050(2) 0.045(2) 0.048(3) -0.007(2) 0.0161(19) -0.0064(19)
C43 0.070(3) 0.060(3) 0.061(3) -0.018(3) 0.023(2) -0.015(2)
C44 0.069(3) 0.049(3) 0.086(4) -0.031(3) 0.029(3) -0.022(2)
C45 0.060(3) 0.045(3) 0.073(3) -0.005(3) 0.026(2) -0.010(2)
C46 0.052(3) 0.042(3) 0.054(3) -0.005(2) 0.018(2) -0.0070(18)
C51 0.041(2) 0.037(2) 0.041(2) 0.0015(16) 0.0165(17) 0.0019(16)
C52 0.046(2) 0.037(2) 0.046(2) 0.0027(18) 0.0202(19) 0.0035(17)
C53 0.050(2) 0.033(2) 0.053(2) 0.0018(19) 0.018(2) 0.0042(18)
C54 0.059(3) 0.042(2) 0.048(2) -0.0032(18) 0.027(2) 0.0061(19)
C55 0.070(3) 0.048(3) 0.064(3) -0.004(2) 0.044(2) -0.006(2)
C56 0.049(2) 0.044(2) 0.056(2) -0.0026(19) 0.023(2) -0.0053(19)
C57 0.111(5) 0.046(3) 0.074(4) -0.010(2) 0.046(3) -0.002(3)

loop_
_atom_type_symbol
_atom_type_description
_atom_type_scat_dispersion_real
_atom_type_scat_dispersion_imag
_atom_type_scat_source
C C 0.0033 0.0016 'International Tables Vol C Tables 4.2.6.8 and 6.1.1.4'
H H 0.0000 0.0000 'International Tables Vol C Tables 4.2.6.8 and 6.1.1.4'
O O 0.0106 0.0060 'International Tables Vol C Tables 4.2.6.8 and 6.1.1.4'

loop_
_geom_angle_atom_site_label_1
_geom_angle_atom_site_label_2
_geom_angle_atom_site_label_3
_geom_angle
C54 O3 C57 117.4(3)
O1 C1 C21 121.1(3)
O1 C1 C2 119.1(3)
C21 C1 C2 119.8(3)
C11 C2 C1 114.4(3)
C11 C2 C3 101.4(2)
C1 C2 C3 113.6(3)
C11 C2 H2 109.6(15)
C1 C2 H2 107.7(16)
C3 C2 H2 110.0(14)
C4 C3 C2 111.1(3)
C4 C3 C5 120.9(3)
C2 C3 C5 104.1(2)
C4 C3 H3 107.6(16)
C2 C3 H3 106.9(15)
C5 C3 H3 105.3(17)
O2 C4 C51 120.4(3)
O2 C4 C3 118.5(3)
C51 C4 C3 121.1(3)
C31 C5 C41 114.2(3)
C31 C5 C16 109.6(2)
C41 C5 C16 110.9(2)
C31 C5 C3 110.4(3)
C41 C5 C3 112.3(2)
C16 C5 C3 98.4(2)
C16 C11 C12 120.7(3)
C16 C11 C2 110.5(3)
C12 C11 C2 128.8(3)
C11 C12 C13 118.4(4)
C11 C12 H12 120.9(18)
C13 C12 H12 120.4(17)
C14 C13 C12 121.0(4)
C14 C13 H13 124(2)
C12 C13 H13 115(2)
C13 C14 C15 120.6(4)
C13 C14 H14 120(2)
C15 C14 H14 119(2)
C16 C15 C14 118.7(4)
C16 C15 H15 118.6(17)
C14 C15 H15 122.5(18)
C11 C16 C15 120.6(3)
C11 C16 C5 111.1(3)
C15 C16 C5 128.3(3)
C26 C21 C22 117.9(4)
C26 C21 C1 123.5(3)
C22 C21 C1 118.6(3)
C23 C22 C21 120.6(5)
C23 C22 H22 124(2)
C21 C22 H22 115(2)
C24 C23 C22 119.9(5)
C24 C23 H23 120(3)
C22 C23 H23 120(3)
C25 C24 C23 119.8(5)
C25 C24 H24 120(3)
C23 C24 H24 120(3)
C24 C25 C26 120.2(5)
C24 C25 H25 119(3)
C26 C25 H25 121(3)
C25 C26 C21 121.7(4)
C25 C26 H26 119(2)
C21 C26 H26 119(2)
C32 C31 C36 117.2(3)
C32 C31 C5 121.8(3)
C36 C31 C5 121.0(3)
C33 C32 C31 121.6(4)
C33 C32 H32 120(2)
C31 C32 H32 118(2)
C34 C33 C32 120.0(5)
C34 C33 H33 123(2)
C32 C33 H33 117(2)
C35 C34 C33 119.8(5)
C35 C34 H34 122(3)
C33 C34 H34 117(3)
C34 C35 C36 120.6(5)
C34 C35 H35 119.2(19)
C36 C35 H35 120(2)
C35 C36 C31 120.7(4)
C35 C36 H36 120.4(16)
C31 C36 H36 118.8(16)
C42 C41 C46 117.1(3)
C42 C41 C5 123.6(3)
C46 C41 C5 119.3(3)
C41 C42 C43 120.8(4)
C41 C42 H42 119.6(18)
C43 C42 H42 119.5(18)
C44 C43 C42 120.6(4)
C44 C43 H43 122(2)
C42 C43 H43 117(2)
C43 C44 C45 119.8(4)
C43 C44 H44 122(2)
C45 C44 H44 118(2)
C44 C45 C46 119.5(4)
C44 C45 H45 124(2)
C46 C45 H45 117(2)
C45 C46 C41 122.0(4)
C45 C46 H46 119.1(19)
C41 C46 H46 118.8(19)
C52 C51 C56 117.6(3)
C52 C51 C4 124.3(3)
C56 C51 C4 118.1(3)
C53 C52 C51 121.9(3)
C53 C52 H52 119.0(16)
C51 C52 H52 119.0(16)
C54 C53 C52 119.3(3)
C54 C53 H53 122.5(17)
C52 C53 H53 118.3(18)
O3 C54 C53 124.9(3)
O3 C54 C55 115.4(3)
C53 C54 C55 119.7(3)
C56 C55 C54 120.8(4)
C56 C55 H55 121(2)
C54 C55 H55 118(2)
C55 C56 C51 120.6(3)
C55 C56 H56 122.2(17)
C51 C56 H56 117.2(16)
O3 C57 H57A 110(2)
O3 C57 H57B 105(2)
H57A C57 H57B 118(3)
O3 C57 H57C 106(3)
H57A C57 H57C 115(4)
H57B C57 H57C 102(4)

loop_
_geom_bond_atom_site_label_1
_geom_bond_atom_site_label_2
_geom_bond_distance
O1 C1 1.225(3)
O2 C4 1.229(3)
O3 C54 1.358(4)
O3 C57 1.430(5)
C1 C21 1.472(4)
C1 C2 1.520(4)
C2 C11 1.518(4)
C2 C3 1.531(4)
C2 H2 1.00(3)
C3 C4 1.527(4)
C3 C5 1.596(5)
C3 H3 0.97(3)
C4 C51 1.476(4)
C5 C31 1.532(4)
C5 C41 1.531(4)
C5 C16 1.534(4)
C11 C16 1.382(4)
C11 C12 1.387(4)
C12 C13 1.391(5)
C12 H12 0.96(3)
C13 C14 1.371(5)
C13 H13 0.94(3)
C14 C15 1.391(5)
C14 H14 0.97(4)
C15 C16 1.384(5)
C15 H15 1.03(3)
C21 C26 1.374(5)
C21 C22 1.390(5)
C22 C23 1.385(6)
C22 H22 1.02(4)
C23 C24 1.379(7)
C23 H23 0.94(5)
C24 C25 1.364(6)
C24 H24 0.95(5)
C25 C26 1.373(6)
C25 H25 0.98(5)
C26 H26 1.03(4)
C31 C32 1.396(5)
C31 C36 1.405(5)
C32 C33 1.389(6)
C32 H32 1.00(3)
C33 C34 1.375(6)
C33 H33 1.02(4)
C34 C35 1.375(6)
C34 H34 0.94(4)
C35 C36 1.392(5)
C35 H35 1.00(3)
C36 H36 1.05(3)
C41 C42 1.386(5)
C41 C46 1.389(5)
C42 C43 1.391(5)
C42 H42 0.94(3)
C43 C44 1.365(6)
C43 H43 0.98(4)
C44 C45 1.376(6)
C44 H44 0.89(3)
C45 C46 1.381(5)
C45 H45 0.94(3)
C46 H46 0.95(3)
C51 C52 1.385(4)
C51 C56 1.402(4)
C52 C53 1.379(4)
C52 H52 0.98(3)
C53 C54 1.378(4)
C53 H53 0.93(3)
C54 C55 1.386(5)
C55 C56 1.362(5)
C55 H55 0.93(3)
C56 H56 1.05(3)
C57 H57A 0.99(4)
C57 H57B 1.01(4)
C57 H57C 0.92(5)

loop_
_geom_torsion_atom_site_label_1
_geom_torsion_atom_site_label_2
_geom_torsion_atom_site_label_3
_geom_torsion_atom_site_label_4
_geom_torsion
O1 C1 C2 C11 93.5(3)
C21 C1 C2 C11 -84.9(3)
O1 C1 C2 C3 -22.2(4)
C21 C1 C2 C3 159.3(3)
C11 C2 C3 C4 167.2(3)
C1 C2 C3 C4 -69.6(3)
C11 C2 C3 C5 35.6(3)
C1 C2 C3 C5 158.8(3)
C2 C3 C4 O2 -13.2(4)
C5 C3 C4 O2 109.2(3)
C2 C3 C4 C51 165.8(3)
C5 C3 C4 C51 -71.8(4)
C4 C3 C5 C31 -47.4(4)
C2 C3 C5 C31 78.3(3)
C4 C3 C5 C41 81.3(3)
C2 C3 C5 C41 -153.0(3)
C4 C3 C5 C16 -162.0(3)
C2 C3 C5 C16 -36.3(3)
C1 C2 C11 C16 -143.9(3)
C3 C2 C11 C16 -21.2(3)
C1 C2 C11 C12 35.8(5)
C3 C2 C11 C12 158.4(3)
C16 C11 C12 C13 1.6(5)
C2 C11 C12 C13 -178.0(3)
C11 C12 C13 C14 -1.2(5)
C12 C13 C14 C15 0.9(6)
C13 C14 C15 C16 -0.8(6)
C12 C11 C16 C15 -1.6(5)
C2 C11 C16 C15 178.1(3)
C12 C11 C16 C5 177.6(3)
C2 C11 C16 C5 -2.7(4)
C14 C15 C16 C11 1.2(5)
C14 C15 C16 C5 -177.8(3)
C31 C5 C16 C11 -91.0(3)
C41 C5 C16 C11 141.9(3)
C3 C5 C16 C11 24.2(3)
C31 C5 C16 C15 88.0(4)
C41 C5 C16 C15 -39.0(4)
C3 C5 C16 C15 -156.7(3)
O1 C1 C21 C26 171.3(3)
C2 C1 C21 C26 -10.3(5)
O1 C1 C21 C22 -7.2(5)
C2 C1 C21 C22 171.2(3)
C26 C21 C22 C23 0.2(6)
C1 C21 C22 C23 178.7(4)
C21 C22 C23 C24 -0.3(7)
C22 C23 C24 C25 0.8(7)
C23 C24 C25 C26 -1.1(8)
C24 C25 C26 C21 1.0(7)
C22 C21 C26 C25 -0.5(6)
C1 C21 C26 C25 -179.0(4)
C41 C5 C31 C32 112.5(3)
C16 C5 C31 C32 -12.6(4)
C3 C5 C31 C32 -119.9(3)
C41 C5 C31 C36 -67.0(4)
C16 C5 C31 C36 167.9(3)
C3 C5 C31 C36 60.6(4)
C36 C31 C32 C33 -1.6(5)
C5 C31 C32 C33 178.9(3)
C31 C32 C33 C34 1.0(6)
C32 C33 C34 C35 -0.7(6)
C33 C34 C35 C36 1.0(6)
C34 C35 C36 C31 -1.6(6)
C32 C31 C36 C35 1.9(5)
C5 C31 C36 C35 -178.6(3)
C31 C5 C41 C42 9.1(4)
C16 C5 C41 C42 133.5(3)
C3 C5 C41 C42 -117.5(3)
C31 C5 C41 C46 -171.9(3)
C16 C5 C41 C46 -47.5(4)
C3 C5 C41 C46 61.5(4)
C46 C41 C42 C43 -4.4(5)
C5 C41 C42 C43 174.7(3)
C41 C42 C43 C44 2.8(6)
C42 C43 C44 C45 -0.4(6)
C43 C44 C45 C46 -0.2(6)
C44 C45 C46 C41 -1.5(6)
C42 C41 C46 C45 3.7(5)
C5 C41 C46 C45 -175.3(3)
O2 C4 C51 C52 162.7(3)
C3 C4 C51 C52 -16.3(5)
O2 C4 C51 C56 -16.4(5)
C3 C4 C51 C56 164.6(3)
C56 C51 C52 C53 -1.5(5)
C4 C51 C52 C53 179.3(3)
C51 C52 C53 C54 0.2(5)
C57 O3 C54 C53 -6.8(6)
C57 O3 C54 C55 174.6(4)
C52 C53 C54 O3 -177.8(3)
C52 C53 C54 C55 0.6(5)
O3 C54 C55 C56 178.6(3)
C53 C54 C55 C56 0.1(6)
C54 C55 C56 C51 -1.5(6)
C52 C51 C56 C55 2.2(5)
C4 C51 C56 C55 -178.6(3)
